data_1574732
loop_
_publ_author_name
'Dutta, Madhusudan'
'Chatterjee, Abhijit'
'Deka, Nilotpal'
'Tanwar, Riteeka'
'Mishra, Vishnu'
'Saha, Arindam'
'Mandal, Pankaj'
'Boomishankar, Ramamoorthy'
'Hazra, Partha'

_publ_section_title
;
 Steric hindrance modulated efficient thermally activated delayed
 fluorescence with non-linear optical, ferroelectric and piezoelectric
 properties
;
_journal_issue 26
_journal_name_full 'Chemical Science'
_journal_page_first 11989
_journal_page_last 11998
_journal_paper_doi 10.1039/D5SC02107C
_journal_volume 16
_journal_year 2025
_chemical_formula_moiety 'C40 H22 N4'
_chemical_formula_sum 'C40 H22 N4'
_chemical_formula_weight 558.62
_space_group_crystal_system orthorhombic
_space_group_IT_number 36
_space_group_name_Hall 'C 2c -2'
_space_group_name_H-M_alt 'C m c 21'
_atom_sites_solution_hydrogens geom
_audit_creation_method SHELXL-2018/3
_audit_update_record
;
2025-01-28 deposited with the CCDC.	2025-05-27 downloaded from the CCDC.
;
_cell_angle_alpha 90
_cell_angle_beta 90
_cell_angle_gamma 90
_cell_formula_units_Z 4
_cell_length_a 23.294(8)
_cell_length_b 16.771(6)
_cell_length_c 8.709(3)
_cell_measurement_reflns_used 3191
_cell_measurement_temperature 273(2)
_cell_measurement_theta_max 19.06
_cell_measurement_theta_min 2.43
_cell_volume 3402(2)
_computing_cell_refinement 'Bruker SAINT'
_computing_data_collection 'Bruker APEX2'
_computing_data_reduction 'Bruker SAINT'
_computing_molecular_graphics 'Bruker SHELXTL'
_computing_publication_material 'Bruker SHELXTL'
_computing_structure_refinement 'SHELXL-2018/3 (Sheldrick, 2018)'
_computing_structure_solution 'SHELXT 2014/5 (Sheldrick, 2014)'
_diffrn_ambient_temperature 273(2)
_diffrn_measured_fraction_theta_full 0.999
_diffrn_measured_fraction_theta_max 1.000
_diffrn_measurement_device_type 'Bruker APEX-II CCD'
_diffrn_measurement_method '\f and \w scans'
_diffrn_radiation_type MoK\a
_diffrn_radiation_wavelength 0.71073
_diffrn_reflns_av_R_equivalents 0.1093
_diffrn_reflns_av_unetI/netI 0.0891
_diffrn_reflns_Laue_measured_fraction_full 0.999
_diffrn_reflns_Laue_measured_fraction_max 1.000
_diffrn_reflns_limit_h_max 30
_diffrn_reflns_limit_h_min -26
_diffrn_reflns_limit_k_max 21
_diffrn_reflns_limit_k_min -21
_diffrn_reflns_limit_l_max 11
_diffrn_reflns_limit_l_min -11
_diffrn_reflns_number 31967
_diffrn_reflns_point_group_measured_fraction_full 0.997
_diffrn_reflns_point_group_measured_fraction_max 0.994
_diffrn_reflns_theta_full 25.242
_diffrn_reflns_theta_max 27.480
_diffrn_reflns_theta_min 1.748
_exptl_absorpt_coefficient_mu 0.065
_exptl_crystal_colour Orange
_exptl_crystal_density_diffrn 1.091
_exptl_crystal_description Crystalline
_exptl_crystal_F_000 1160.41
_refine_diff_density_max 0.266
_refine_diff_density_min -0.168
_refine_diff_density_rms 0.050
_refine_ls_abs_structure_details
;
 Flack x determined using 598 quotients [(I+)-(I-)]/[(I+)+(I-)]
 (Parsons, Flack and Wagner, Acta Cryst. B69 (2013) 249-259).
;
_refine_ls_abs_structure_Flack 0.5(10)
_refine_ls_extinction_coef 0.0027(15)
_refine_ls_extinction_expression Fc^*^=kFc[1+0.001xFc^2^\l^3^/sin(2\q)]^-1/4^
_refine_ls_extinction_method 'SHELXL-2018/3 (Sheldrick 2018)'
_refine_ls_goodness_of_fit_ref 0.837
_refine_ls_hydrogen_treatment constr
_refine_ls_matrix_type full
_refine_ls_number_parameters 200
_refine_ls_number_reflns 3977
_refine_ls_number_restraints 1
_refine_ls_restrained_S_all 0.837
_refine_ls_R_factor_all 0.1729
_refine_ls_R_factor_gt 0.0653
_refine_ls_shift/su_max 0.040
_refine_ls_shift/su_mean 0.006
_refine_ls_structure_factor_coef Fsqd
_refine_ls_weighting_details 'w=1/[\s^2^(Fo^2^)+(0.1727P)^2^] where P=(Fo^2^+2Fc^2^)/3'
_refine_ls_weighting_scheme calc
_refine_ls_wR_factor_gt 0.1748
_refine_ls_wR_factor_ref 0.2485
_reflns_Friedel_coverage 0.863
_reflns_Friedel_fraction_full 0.995
_reflns_Friedel_fraction_max 0.987
_reflns_number_gt 1795
_reflns_number_total 3977
_reflns_threshold_expression 'I > 2\s(I)'
_cod_data_source_file d5sc02107c2.cif
_cod_data_source_block a1_a_sq_sq
_cod_depositor_comments 'Adding full bibliography for 1574732--1574734.cif.'
_cod_database_code 1574732
_shelx_shelxl_version_number 2018/3
_shelx_space_group_comment
;
The symmetry employed for this shelxl refinement is uniquely defined
by the following loop, which should always be used as a source of
symmetry information in preference to the above space-group names.
They are only intended as comments.
;

loop_
_space_group_symop_operation_xyz
'x, y, z'
'-x, -y, z+1/2'
'x, -y, z+1/2'
'-x, y, z'
'x+1/2, y+1/2, z'
'-x+1/2, -y+1/2, z+1/2'
'x+1/2, -y+1/2, z+1/2'
'-x+1/2, y+1/2, z'

loop_
_atom_site_label
_atom_site_type_symbol
_atom_site_fract_x
_atom_site_fract_y
_atom_site_fract_z
_atom_site_U_iso_or_equiv
_atom_site_adp_type
_atom_site_occupancy
_atom_site_site_symmetry_order
_atom_site_calc_flag
_atom_site_refinement_flags_posn
_atom_site_refinement_flags_adp
_atom_site_refinement_flags_occupancy
_atom_site_disorder_assembly
_atom_site_disorder_group
N1_1 N 0.34660(19) 0.3205(3) 0.4926(5) 0.0598(14) Uani 1 1 d . . . . .
C1_1 C 0.3586(2) 0.2512(4) 0.5832(8) 0.0637(17) Uani 1 1 d . . . . .
N2_1 N 0.4175(2) 0.4371(4) -0.2960(8) 0.0776(16) Uani 1 1 d . . . . .
C2_1 C 0.3976(3) 0.1907(4) 0.5586(9) 0.0758(19) Uani 1 1 d . . . . .
H2_1 H 0.421867 0.191482 0.473853 0.091 Uiso 1 1 calc R U . . .
C3_1 C 0.3995(4) 0.1296(6) 0.6619(12) 0.103(3) Uani 1 1 d . . . . .
H3_1 H 0.425793 0.088462 0.647930 0.123 Uiso 1 1 calc R U . . .
C4_1 C 0.3629(4) 0.1279(5) 0.7871(10) 0.092(3) Uani 1 1 d . . . . .
H4_1 H 0.365243 0.085225 0.855091 0.111 Uiso 1 1 calc R U . . .
C5_1 C 0.3239(3) 0.1859(6) 0.8144(9) 0.092(3) Uani 1 1 d . . . . .
H5_1 H 0.299584 0.183077 0.898974 0.110 Uiso 1 1 calc R U . . .
C6_1 C 0.3207(3) 0.2523(4) 0.7097(8) 0.0702(19) Uani 1 1 d . . . . .
C7_1 C 0.2857(2) 0.3222(4) 0.6980(8) 0.0672(18) Uani 1 1 d . . . . .
C8_1 C 0.3030(2) 0.3638(4) 0.5640(8) 0.0642(17) Uani 1 1 d . . . . .
C9_1 C 0.2415(3) 0.3550(6) 0.7899(9) 0.082(2) Uani 1 1 d . . . . .
H9_1 H 0.229147 0.328688 0.877925 0.098 Uiso 1 1 calc R U . . .
C10_1 C 0.2173(3) 0.4256(7) 0.7476(10) 0.097(3) Uani 1 1 d . . . . .
H10_1 H 0.187912 0.447097 0.806933 0.116 Uiso 1 1 calc R U . . .
C11_1 C 0.2356(3) 0.4661(5) 0.6180(10) 0.088(2) Uani 1 1 d . . . . .
H11_1 H 0.218772 0.514713 0.593740 0.105 Uiso 1 1 calc R U . . .
C12_1 C 0.2788(3) 0.4360(5) 0.5221(8) 0.072(2) Uani 1 1 d . . . . .
H12_1 H 0.290630 0.463221 0.434631 0.086 Uiso 1 1 calc R U . . .
C13_1 C 0.3773(2) 0.3419(4) 0.3587(6) 0.0526(14) Uani 1 1 d . . . . .
C14_1 C 0.3474(2) 0.3586(4) 0.2197(8) 0.0693(18) Uani 1 1 d . . . . .
H14_1 H 0.307529 0.356421 0.216872 0.083 Uiso 1 1 calc R U . . .
C15_1 C 0.3775(2) 0.3778(4) 0.0912(7) 0.0597(16) Uani 1 1 d . . . . .
H15_1 H 0.357760 0.389307 0.001046 0.072 Uiso 1 1 calc R U . . .
C16_1 C 0.4387(2) 0.3806(3) 0.0917(6) 0.0486(13) Uani 1 1 d . . . . .
C17_1 C 0.4689(2) 0.3632(4) 0.2289(6) 0.0476(13) Uani 1 1 d . . . . .
C18_1 C 0.4362(2) 0.3448(3) 0.3637(6) 0.0504(14) Uani 1 1 d . . . . .
H18_1 H 0.455048 0.334749 0.455751 0.060 Uiso 1 1 calc R U . . .
C19_1 C 0.4702(2) 0.3998(4) -0.0433(6) 0.0515(14) Uani 1 1 d . . . . .
C20_1 C 0.4406(2) 0.4203(4) -0.1831(7) 0.0562(15) Uani 1 1 d . . . . .

loop_
_atom_site_aniso_label
_atom_site_aniso_U_11
_atom_site_aniso_U_22
_atom_site_aniso_U_33
_atom_site_aniso_U_23
_atom_site_aniso_U_13
_atom_site_aniso_U_12
N1_1 0.041(2) 0.088(4) 0.051(3) 0.001(3) 0.002(2) -0.008(2)
C1_1 0.050(3) 0.089(5) 0.052(3) 0.008(3) -0.002(3) -0.020(3)
N2_1 0.079(3) 0.091(4) 0.063(4) 0.003(3) -0.014(3) -0.006(3)
C2_1 0.076(4) 0.077(5) 0.075(5) 0.007(4) 0.015(4) 0.001(4)
C3_1 0.097(6) 0.103(6) 0.107(7) 0.036(6) 0.004(5) -0.002(4)
C4_1 0.102(6) 0.090(6) 0.084(6) 0.023(5) -0.002(5) -0.001(5)
C5_1 0.089(5) 0.115(7) 0.071(5) 0.026(5) 0.005(4) -0.044(5)
C6_1 0.054(3) 0.100(5) 0.057(4) 0.007(4) -0.003(3) -0.026(4)
C7_1 0.044(3) 0.097(5) 0.060(4) -0.011(4) 0.002(3) -0.020(3)
C8_1 0.037(3) 0.097(5) 0.058(4) -0.016(4) -0.005(3) -0.010(3)
C9_1 0.055(4) 0.117(7) 0.073(5) -0.016(5) 0.020(4) -0.024(4)
C10_1 0.060(4) 0.160(9) 0.071(6) -0.036(6) 0.012(4) 0.009(5)
C11_1 0.058(4) 0.122(7) 0.083(6) -0.028(5) -0.001(4) 0.010(4)
C12_1 0.052(3) 0.105(5) 0.057(4) -0.017(4) -0.001(3) 0.006(4)
C13_1 0.044(3) 0.074(4) 0.040(3) 0.002(3) 0.002(3) 0.000(3)
C14_1 0.041(3) 0.105(5) 0.062(4) 0.000(4) -0.009(3) -0.010(3)
C15_1 0.044(3) 0.085(4) 0.050(4) 0.011(3) -0.011(3) 0.002(3)
C16_1 0.048(3) 0.057(3) 0.041(3) 0.006(3) 0.000(3) -0.006(2)
C17_1 0.043(3) 0.062(4) 0.038(3) -0.006(3) 0.001(3) 0.001(2)
C18_1 0.044(3) 0.068(4) 0.039(3) -0.001(3) 0.002(3) -0.003(3)
C19_1 0.051(3) 0.068(4) 0.036(3) -0.003(3) -0.004(2) 0.000(3)
C20_1 0.052(3) 0.069(4) 0.048(4) 0.000(3) -0.005(3) -0.002(3)

loop_
_atom_type_symbol
_atom_type_description
_atom_type_scat_dispersion_real
_atom_type_scat_dispersion_imag
_atom_type_scat_source
C C 0.0033 0.0016 'International Tables Vol C Tables 4.2.6.8 and 6.1.1.4'
H H 0.0000 0.0000 'International Tables Vol C Tables 4.2.6.8 and 6.1.1.4'
N N 0.0061 0.0033 'International Tables Vol C Tables 4.2.6.8 and 6.1.1.4'

loop_
_geom_angle_atom_site_label_1
_geom_angle_atom_site_label_2
_geom_angle_atom_site_label_3
_geom_angle
_geom_angle_site_symmetry_1
_geom_angle_site_symmetry_3
_geom_angle_publ_flag
C8_1 N1_1 C13_1 127.2(6) . . ?
C8_1 N1_1 C1_1 108.6(5) . . ?
C13_1 N1_1 C1_1 124.1(5) . . ?
C2_1 C1_1 C6_1 122.8(7) . . ?
C2_1 C1_1 N1_1 129.9(6) . . ?
C6_1 C1_1 N1_1 107.3(6) . . ?
C3_1 C2_1 C1_1 118.2(7) . . ?
C3_1 C2_1 H2_1 120.9 . . ?
C1_1 C2_1 H2_1 120.9 . . ?
C2_1 C3_1 C4_1 121.0(8) . . ?
C2_1 C3_1 H3_1 119.5 . . ?
C4_1 C3_1 H3_1 119.5 . . ?
C5_1 C4_1 C3_1 122.5(8) . . ?
C5_1 C4_1 H4_1 118.8 . . ?
C3_1 C4_1 H4_1 118.8 . . ?
C4_1 C5_1 C6_1 118.6(7) . . ?
C4_1 C5_1 H5_1 120.7 . . ?
C6_1 C5_1 H5_1 120.7 . . ?
C1_1 C6_1 C7_1 108.1(6) . . ?
C1_1 C6_1 C5_1 116.9(7) . . ?
C7_1 C6_1 C5_1 135.0(7) . . ?
C8_1 C7_1 C9_1 118.7(7) . . ?
C8_1 C7_1 C6_1 107.5(6) . . ?
C9_1 C7_1 C6_1 133.8(7) . . ?
C12_1 C8_1 N1_1 129.3(6) . . ?
C12_1 C8_1 C7_1 122.2(6) . . ?
N1_1 C8_1 C7_1 108.5(6) . . ?
C10_1 C9_1 C7_1 119.1(8) . . ?
C10_1 C9_1 H9_1 120.5 . . ?
C7_1 C9_1 H9_1 120.5 . . ?
C9_1 C10_1 C11_1 121.2(7) . . ?
C9_1 C10_1 H10_1 119.4 . . ?
C11_1 C10_1 H10_1 119.4 . . ?
C10_1 C11_1 C12_1 122.1(8) . . ?
C10_1 C11_1 H11_1 118.9 . . ?
C12_1 C11_1 H11_1 118.9 . . ?
C8_1 C12_1 C11_1 116.7(7) . . ?
C8_1 C12_1 H12_1 121.6 . . ?
C11_1 C12_1 H12_1 121.6 . . ?
C18_1 C13_1 N1_1 119.2(5) . . ?
C18_1 C13_1 C14_1 120.5(5) . . ?
N1_1 C13_1 C14_1 120.2(5) . . ?
C15_1 C14_1 C13_1 119.6(5) . . ?
C15_1 C14_1 H14_1 120.2 . . ?
C13_1 C14_1 H14_1 120.2 . . ?
C14_1 C15_1 C16_1 121.4(5) . . ?
C14_1 C15_1 H15_1 119.3 . . ?
C16_1 C15_1 H15_1 119.3 . . ?
C17_1 C16_1 C19_1 119.1(4) . . ?
C17_1 C16_1 C15_1 119.5(5) . . ?
C19_1 C16_1 C15_1 121.4(5) . . ?
C16_1 C17_1 C18_1 118.0(4) . . ?
C16_1 C17_1 C17_1 119.8(3) . 4_655 ?
C18_1 C17_1 C17_1 122.2(3) . 4_655 ?
C13_1 C18_1 C17_1 120.9(5) . . ?
C13_1 C18_1 H18_1 119.5 . . ?
C17_1 C18_1 H18_1 119.6 . . ?
C19_1 C19_1 C16_1 121.1(3) 4_655 . ?
C19_1 C19_1 C20_1 118.6(3) 4_655 . ?
C16_1 C19_1 C20_1 120.4(5) . . ?
N2_1 C20_1 C19_1 179.1(7) . . ?

loop_
_geom_bond_atom_site_label_1
_geom_bond_atom_site_label_2
_geom_bond_distance
_geom_bond_site_symmetry_2
_geom_bond_publ_flag
N1_1 C8_1 1.395(8) . ?
N1_1 C13_1 1.414(7) . ?
N1_1 C1_1 1.432(8) . ?
C1_1 C2_1 1.378(10) . ?
C1_1 C6_1 1.413(9) . ?
N2_1 C20_1 1.155(8) . ?
C2_1 C3_1 1.365(11) . ?
C2_1 H2_1 0.9300 . ?
C3_1 C4_1 1.385(12) . ?
C3_1 H3_1 0.9300 . ?
C4_1 C5_1 1.354(11) . ?
C4_1 H4_1 0.9300 . ?
C5_1 C6_1 1.440(10) . ?
C5_1 H5_1 0.9300 . ?
C6_1 C7_1 1.431(10) . ?
C7_1 C8_1 1.418(10) . ?
C7_1 C9_1 1.416(10) . ?
C8_1 C12_1 1.385(10) . ?
C9_1 C10_1 1.363(12) . ?
C9_1 H9_1 0.9300 . ?
C10_1 C11_1 1.385(12) . ?
C10_1 H10_1 0.9300 . ?
C11_1 C12_1 1.400(9) . ?
C11_1 H11_1 0.9300 . ?
C12_1 H12_1 0.9300 . ?
C13_1 C18_1 1.372(8) . ?
C13_1 C14_1 1.425(8) . ?
C14_1 C15_1 1.359(9) . ?
C14_1 H14_1 0.9300 . ?
C15_1 C16_1 1.426(8) . ?
C15_1 H15_1 0.9300 . ?
C16_1 C17_1 1.418(7) . ?
C16_1 C19_1 1.423(7) . ?
C17_1 C18_1 1.434(7) . ?
C17_1 C17_1 1.448(10) 4_655 ?
C18_1 H18_1 0.9300 . ?
C19_1 C19_1 1.390(11) 4_655 ?
C19_1 C20_1 1.441(9) . ?
